data_1531166
loop_
_publ_author_name
'Hou, Wenduan'
'Wei, Qi'
'Liu, Guisheng'
'Chen, Jing'
'Guo, Jing'
'Peng, Yungui'

_publ_section_title
;
 Asymmetric Multicomponent Sulfa-Michael/Mannich Cascade Reaction:
 Synthetic Access to 1,2-Diamino-3-Organosulfur Compounds and 2-Nitro
 Allylic Amines.
;
_journal_issue 19
_journal_name_full 'Organic letters'
_journal_page_first 4870
_journal_page_last 4873
_journal_paper_doi 10.1021/acs.orglett.5b02423
_journal_volume 17
_journal_year 2015
_chemical_formula_moiety 'C28 H26 N2 O4 S2'
_chemical_formula_sum 'C28 H26 N2 O4 S2'
_chemical_formula_weight 530.63
_chemical_name_systematic
;
 ?
;
_space_group_crystal_system triclinic
_space_group_IT_number 2
_space_group_name_Hall '-P 1'
_space_group_name_H-M_alt 'P -1'
_symmetry_space_group_name_Hall '-P 1'
_symmetry_space_group_name_H-M 'P -1'
_atom_sites_solution_hydrogens geom
_atom_sites_solution_primary iterative
_audit_creation_date 2015-01-11
_audit_creation_method
;
Olex2 1.2
(compiled 2014.07.22 svn.r2960 for OlexSys, GUI svn.r4862)
;
_cell_angle_alpha 78.564(4)
_cell_angle_beta 74.091(4)
_cell_angle_gamma 80.538(3)
_cell_formula_units_Z 2
_cell_length_a 9.2332(3)
_cell_length_b 11.8033(5)
_cell_length_c 13.4383(6)
_cell_measurement_reflns_used 8765
_cell_measurement_temperature 289.2(4)
_cell_measurement_theta_max 71.3210
_cell_measurement_theta_min 5.3430
_cell_volume 1371.04(10)
_computing_cell_refinement
;
CrysAlisPro, Agilent Technologies,
Version 1.171.37.34 (release 22-05-2014 CrysAlis171 .NET)
(compiled May 22 2014,16:03:01)
;
_computing_data_collection
;
CrysAlisPro, Agilent Technologies,
Version 1.171.37.34 (release 22-05-2014 CrysAlis171 .NET)
(compiled May 22 2014,16:03:01)
;
_computing_data_reduction
;
CrysAlisPro, Agilent Technologies,
Version 1.171.37.34 (release 22-05-2014 CrysAlis171 .NET)
(compiled May 22 2014,16:03:01)
;
_computing_molecular_graphics 'Olex2 (Dolomanov et al., 2009)'
_computing_publication_material 'Olex2 (Dolomanov et al., 2009)'
_computing_structure_refinement 'ShelXL (Sheldrick, 2008)'
_computing_structure_solution
;
Superflip (Palatinus & Chapuis, 2007;Palatinus & van der Lee, 2008;
Palatinus et al., 2012)
;
_diffrn_ambient_environment air
_diffrn_ambient_temperature 289.2(4)
_diffrn_detector 'CCD plate'
_diffrn_detector_area_resol_mean 8.0243
_diffrn_detector_type EosS2
_diffrn_measured_fraction_theta_full 0.999
_diffrn_measured_fraction_theta_max 0.979
_diffrn_measurement_details
;
  1 omega    1.00   76.00   1.0000    5.7200
omega____ theta____ kappa____ phi______ frames
    -       36.9703  -99.0000   30.0000 75

  2 omega   18.00  106.00   1.0000    5.7200
omega____ theta____ kappa____ phi______ frames
    -       36.9703   38.0000 -180.0000 88

  3 omega   57.00  109.00   1.0000    5.7200
omega____ theta____ kappa____ phi______ frames
    -       36.9703  178.0000 -180.0000 52

  4 omega   57.00  109.00   1.0000    5.7200
omega____ theta____ kappa____ phi______ frames
    -       36.9703  178.0000   30.0000 52

  5 omega  -34.00   66.00   1.0000    5.7200
omega____ theta____ kappa____ phi______ frames
    -       36.9703  -19.0000 -120.0000 100

  6 omega  -32.00   56.00   1.0000    5.7200
omega____ theta____ kappa____ phi______ frames
    -       36.9703  -38.0000    0.0000 88

  7 omega    1.00   76.00   1.0000    5.7200
omega____ theta____ kappa____ phi______ frames
    -       36.9703  -99.0000 -120.0000 75

  8 omega   20.00  104.00   1.0000    5.7200
omega____ theta____ kappa____ phi______ frames
    -       36.9703   57.0000 -120.0000 84

  9 omega   57.00  109.00   1.0000    5.7200
omega____ theta____ kappa____ phi______ frames
    -       36.9703  178.0000 -120.0000 52

 10 omega   91.00  176.00   1.0000   30.0000
omega____ theta____ kappa____ phi______ frames
    -      108.0000   45.0000 -120.0000 85

 11 omega   40.00   98.00   1.0000   30.0000
omega____ theta____ kappa____ phi______ frames
    -      108.0000  -45.0000 -180.0000 58

 12 omega   91.00  176.00   1.0000   30.0000
omega____ theta____ kappa____ phi______ frames
    -      108.0000   45.0000  -60.0000 85

 13 omega   38.00  116.00   1.0000   30.0000
omega____ theta____ kappa____ phi______ frames
    -      108.0000 -112.0000    0.0000 78

 14 omega   38.00   91.00   1.0000   30.0000
omega____ theta____ kappa____ phi______ frames
    -      108.0000  -30.0000  -90.0000 53

 15 omega   39.00  110.00   1.0000   30.0000
omega____ theta____ kappa____ phi______ frames
    -      108.0000  -95.0000   90.0000 71

 16 omega   40.00  135.00   1.0000   30.0000
omega____ theta____ kappa____ phi______ frames
    -      108.0000  -77.0000  150.0000 95

 17 omega   41.00  126.00   1.0000   30.0000
omega____ theta____ kappa____ phi______ frames
    -      108.0000  -61.0000  -30.0000 85

 18 omega   38.00   91.00   1.0000   30.0000
omega____ theta____ kappa____ phi______ frames
    -      108.0000  -30.0000  120.0000 53

 19 omega   39.00  110.00   1.0000   30.0000
omega____ theta____ kappa____ phi______ frames
    -      108.0000  -95.0000  -90.0000 71

 20 omega   40.00   98.00   1.0000   30.0000
omega____ theta____ kappa____ phi______ frames
    -      108.0000  -45.0000 -120.0000 58

 21 omega   38.00   91.00   1.0000   30.0000
omega____ theta____ kappa____ phi______ frames
    -      108.0000  -30.0000  -30.0000 53

 22 omega   38.00   91.00   1.0000   30.0000
omega____ theta____ kappa____ phi______ frames
    -      108.0000  -30.0000   60.0000 53

 23 omega   39.00  110.00   1.0000   30.0000
omega____ theta____ kappa____ phi______ frames
    -      108.0000  -95.0000  150.0000 71

 24 omega   38.00   91.00   1.0000   30.0000
omega____ theta____ kappa____ phi______ frames
    -      108.0000  -30.0000   30.0000 53

 25 omega   87.00  178.00   1.0000   30.0000
omega____ theta____ kappa____ phi______ frames
    -      108.0000   30.0000   30.0000 91

 26 omega   10.00  105.00   1.0000    5.7200
omega____ theta____ kappa____ phi______ frames
    -       36.9703   77.0000    0.0000 95

 27 omega   10.00  105.00   1.0000    5.7200
omega____ theta____ kappa____ phi______ frames
    -       36.9703   77.0000   60.0000 95

 28 omega   18.00  106.00   1.0000    5.7200
omega____ theta____ kappa____ phi______ frames
    -       36.9703   38.0000  -30.0000 88

 29 omega   10.00  105.00   1.0000    5.7200
omega____ theta____ kappa____ phi______ frames
    -       36.9703   77.0000  150.0000 95

 30 omega   10.00  105.00   1.0000    5.7200
omega____ theta____ kappa____ phi______ frames
    -       36.9703   77.0000  -90.0000 95

 31 omega  -32.00   56.00   1.0000    5.7200
omega____ theta____ kappa____ phi______ frames
    -       36.9703  -38.0000   90.0000 88

 32 omega  -32.00   56.00   1.0000    5.7200
omega____ theta____ kappa____ phi______ frames
    -       36.9703  -38.0000  150.0000 88

 33 omega   70.00  140.00   1.0000   30.0000
omega____ theta____ kappa____ phi______ frames
    -      108.0000   15.0000  150.0000 70
;
_diffrn_measurement_device 'four-circle diffractometer'
_diffrn_measurement_device_type 'SuperNova, Dual, Cu at zero, EosS2'
_diffrn_measurement_method '\w scans'
_diffrn_orient_matrix_UB_11 -0.0023653000
_diffrn_orient_matrix_UB_12 0.0880136000
_diffrn_orient_matrix_UB_13 0.0712938000
_diffrn_orient_matrix_UB_21 -0.0346637000
_diffrn_orient_matrix_UB_22 0.1009895000
_diffrn_orient_matrix_UB_23 -0.0853816000
_diffrn_orient_matrix_UB_31 -0.1711993000
_diffrn_orient_matrix_UB_32 -0.0056918000
_diffrn_orient_matrix_UB_33 0.0470912000
_diffrn_radiation_monochromator mirror
_diffrn_radiation_probe x-ray
_diffrn_radiation_type CuK\a
_diffrn_radiation_wavelength 1.54184
_diffrn_reflns_av_R_equivalents 0.0210
_diffrn_reflns_av_unetI/netI 0.0183
_diffrn_reflns_laue_measured_fraction_full 0.999
_diffrn_reflns_laue_measured_fraction_max 0.979
_diffrn_reflns_limit_h_max 7
_diffrn_reflns_limit_h_min -11
_diffrn_reflns_limit_k_max 14
_diffrn_reflns_limit_k_min -14
_diffrn_reflns_limit_l_max 16
_diffrn_reflns_limit_l_min -16
_diffrn_reflns_number 15172
_diffrn_reflns_point_group_measured_fraction_full 0.999
_diffrn_reflns_point_group_measured_fraction_max 0.979
_diffrn_reflns_theta_full 67.684
_diffrn_reflns_theta_max 71.622
_diffrn_reflns_theta_min 4.746
_diffrn_source 'sealed X-ray tube'
_diffrn_source_type 'SuperNova (Cu) X-ray Source'
_exptl_absorpt_coefficient_mu 2.120
_exptl_absorpt_correction_T_max 1.00000
_exptl_absorpt_correction_T_min 0.62425
_exptl_absorpt_correction_type multi-scan
_exptl_absorpt_process_details
;
CrysAlisPro, Agilent Technologies,
Version 1.171.37.34 (release 22-05-2014 CrysAlis171 .NET)
(compiled May 22 2014,16:03:01)
Empirical absorption correction using spherical harmonics,
 implemented in SCALE3 ABSPACK scaling algorithm.
;
_exptl_crystal_colour 'clear light colourless'
_exptl_crystal_colour_lustre clear
_exptl_crystal_colour_modifier light
_exptl_crystal_colour_primary colourless
_exptl_crystal_density_diffrn 1.285
_exptl_crystal_description block
_exptl_crystal_F_000 556
_exptl_crystal_size_max 0.05
_exptl_crystal_size_mid 0.05
_exptl_crystal_size_min 0.04
_refine_diff_density_max 0.356
_refine_diff_density_min -0.327
_refine_diff_density_rms 0.036
_refine_ls_extinction_method none
_refine_ls_goodness_of_fit_ref 1.038
_refine_ls_hydrogen_treatment constr
_refine_ls_matrix_type full
_refine_ls_number_parameters 326
_refine_ls_number_reflns 5255
_refine_ls_number_restraints 0
_refine_ls_restrained_S_all 1.038
_refine_ls_R_factor_all 0.0481
_refine_ls_R_factor_gt 0.0427
_refine_ls_shift/su_max 0.001
_refine_ls_shift/su_mean 0.000
_refine_ls_structure_factor_coef Fsqd
_refine_ls_weighting_details 'w=1/[\s^2^(Fo^2^)+(0.0711P)^2^+0.2566P] where P=(Fo^2^+2Fc^2^)/3'
_refine_ls_weighting_scheme calc
_refine_ls_wR_factor_gt 0.1227
_refine_ls_wR_factor_ref 0.1283
_reflns_Friedel_coverage 0.000
_reflns_number_gt 4577
_reflns_number_total 5255
_reflns_threshold_expression 'I > 2\s(I)'
_cod_data_source_file ol5b02423_si_004.cif
_cod_data_source_block pyg-hwd140106
_cod_depositor_comments 'Adding full bibliography for 1531166--1531174.cif.'
_cod_database_code 1531166
_shelxl_version_number 2014-1
_chemical_oxdiff_formula 'C1 H1 O1 N1 S1'
_shelx_space_group_comment
;
The symmetry employed for this shelxl refinement is uniquely defined
by the following loop, which should always be used as a source of
symmetry information in preference to the above space-group names.
They are only intended as comments.
;
_reflns_odcompleteness_completeness 99.92
_reflns_odcompleteness_iscentric 1
_reflns_odcompleteness_theta 66.97
_olex2_refinement_description
;
1. Fixed Uiso
 At 1.2 times of:
  All C(H) groups, All N(H) groups
 At 1.5 times of:
  All C(H,H,H) groups
2.a Ternary CH refined with riding coordinates:
 C10(H10), C11(H11), C9(H9)
2.b Aromatic/amide H refined with riding coordinates:
 N8(H8), C30(H30), C18(H18), C26(H26), C29(H29), C6(H6), C32(H32), C35(H35),
 C20(H20), C27(H27), C28(H28), C23(H23), C2(H2), C21(H21), C34(H34), C5(H5),
 C36(H36), C33(H33), C22(H22), C3(H3)
2.c Idealised Me refined as rotating group:
 C24(H24A,H24B,H24C)
;
_olex2_submission_special_instructions 'No special instructions were received'

loop_
_space_group_symop_operation_xyz
'x, y, z'
'-x, -y, -z'

loop_
_atom_site_label
_atom_site_type_symbol
_atom_site_fract_x
_atom_site_fract_y
_atom_site_fract_z
_atom_site_U_iso_or_equiv
_atom_site_adp_type
_atom_site_occupancy
_atom_site_site_symmetry_order
_atom_site_calc_flag
_atom_site_refinement_flags_posn
S7 S 0.94326(5) 0.37400(4) 0.40750(4) 0.05577(14) Uani 1 1 d .
S12 S 0.73717(5) 0.14739(5) 0.69061(5) 0.07375(18) Uani 1 1 d .
O16 O 0.83447(16) 0.30137(16) 0.40874(13) 0.0806(4) Uani 1 1 d .
O17 O 0.89817(19) 0.49613(13) 0.40623(13) 0.0771(4) Uani 1 1 d .
N8 N 1.00441(15) 0.33237(12) 0.51275(12) 0.0517(3) Uani 1 1 d .
H8 H 1.0010 0.3826 0.5520 0.062 Uiso 1 1 calc R
O14 O 1.1853(2) 0.04594(18) 0.74718(15) 0.1026(6) Uani 1 1 d .
O15 O 1.0348(2) -0.00828(15) 0.6740(2) 0.1079(7) Uani 1 1 d .
C25 C 1.23308(18) 0.18565(14) 0.49144(13) 0.0487(4) Uani 1 1 d .
N13 N 1.0895(2) 0.06547(16) 0.69752(15) 0.0736(5) Uani 1 1 d .
C10 C 1.03517(18) 0.19097(15) 0.66298(14) 0.0534(4) Uani 1 1 d .
H10 H 1.0988 0.2388 0.6807 0.064 Uiso 1 1 calc R
C1 C 1.0952(2) 0.35540(17) 0.29868(15) 0.0574(4) Uani 1 1 d .
C11 C 0.87079(18) 0.22228(16) 0.72441(15) 0.0539(4) Uani 1 1 d .
H11 H 0.8451 0.3055 0.7011 0.065 Uiso 1 1 calc R
C9 C 1.06528(18) 0.21141(14) 0.54286(14) 0.0500(4) Uani 1 1 d .
H9 H 1.0089 0.1598 0.5229 0.060 Uiso 1 1 calc R
C19 C 0.5700(2) 0.2453(2) 0.72289(17) 0.0678(5) Uani 1 1 d .
C31 C 0.8595(2) 0.20847(18) 0.84131(15) 0.0613(4) Uani 1 1 d .
C30 C 1.3391(2) 0.24481(18) 0.50936(15) 0.0594(4) Uani 1 1 d .
H30 H 1.3077 0.2990 0.5549 0.071 Uiso 1 1 calc R
C18 C 0.4459(3) 0.2024(3) 0.7963(2) 0.0891(7) Uani 1 1 d .
H18 H 0.4524 0.1256 0.8301 0.107 Uiso 1 1 calc R
C26 C 1.2819(2) 0.10518(18) 0.42437(18) 0.0672(5) Uani 1 1 d .
H26 H 1.2123 0.0644 0.4120 0.081 Uiso 1 1 calc R
C29 C 1.4907(2) 0.2239(2) 0.46030(17) 0.0684(5) Uani 1 1 d .
H29 H 1.5609 0.2640 0.4729 0.082 Uiso 1 1 calc R
C6 C 1.2238(3) 0.4095(2) 0.28373(18) 0.0732(5) Uani 1 1 d .
H6 H 1.2289 0.4546 0.3318 0.088 Uiso 1 1 calc R
C32 C 0.8873(2) 0.2997(2) 0.87984(18) 0.0735(5) Uani 1 1 d .
H32 H 0.9062 0.3697 0.8353 0.088 Uiso 1 1 calc R
C35 C 0.8286(4) 0.0952(3) 1.0126(2) 0.1100(10) Uani 1 1 d .
H35 H 0.8079 0.0258 1.0577 0.132 Uiso 1 1 calc R
C20 C 0.5585(3) 0.3578(2) 0.6713(2) 0.0811(6) Uani 1 1 d .
H20 H 0.6407 0.3853 0.6198 0.097 Uiso 1 1 calc R
C27 C 1.4341(3) 0.0847(2) 0.3753(2) 0.0848(7) Uani 1 1 d .
H27 H 1.4661 0.0303 0.3300 0.102 Uiso 1 1 calc R
C28 C 1.5383(2) 0.1441(2) 0.3929(2) 0.0774(6) Uani 1 1 d .
H28 H 1.6405 0.1303 0.3594 0.093 Uiso 1 1 calc R
C23 C 0.3115(3) 0.2758(4) 0.8187(2) 0.1108(11) Uani 1 1 d .
H23 H 0.2273 0.2476 0.8675 0.133 Uiso 1 1 calc R
C2 C 1.0873(3) 0.2855(3) 0.2304(2) 0.0937(8) Uani 1 1 d .
H2 H 1.0028 0.2469 0.2413 0.112 Uiso 1 1 calc R
C21 C 0.4233(3) 0.4306(3) 0.6965(3) 0.1020(9) Uani 1 1 d .
H21 H 0.4161 0.5076 0.6632 0.122 Uiso 1 1 calc R
C34 C 0.8581(4) 0.1850(4) 1.0500(2) 0.1076(10) Uani 1 1 d .
H34 H 0.8585 0.1765 1.1203 0.129 Uiso 1 1 calc R
C5 C 1.3420(3) 0.3968(3) 0.1991(2) 0.1007(9) Uani 1 1 d .
H5 H 1.4277 0.4333 0.1902 0.121 Uiso 1 1 calc R
C36 C 0.8288(3) 0.1053(2) 0.9089(2) 0.0892(7) Uani 1 1 d .
H36 H 0.8083 0.0430 0.8840 0.107 Uiso 1 1 calc R
C33 C 0.8874(3) 0.2888(3) 0.9852(2) 0.0989(9) Uani 1 1 d .
H33 H 0.9070 0.3506 1.0110 0.119 Uiso 1 1 calc R
C22 C 0.3011(3) 0.3886(4) 0.7703(3) 0.1139(12) Uani 1 1 d .
H22 H 0.2109 0.4372 0.7873 0.137 Uiso 1 1 calc R
C3 C 1.2095(4) 0.2744(4) 0.1449(3) 0.1409(16) Uani 1 1 d .
H3 H 1.2064 0.2274 0.0977 0.169 Uiso 1 1 calc R
C4 C 1.3378(3) 0.3317(4) 0.1270(3) 0.1274(14) Uani 1 1 d .
C24 C 1.4709(5) 0.3229(7) 0.0312(4) 0.221(3) Uani 1 1 d .
H24A H 1.4418 0.3664 -0.0300 0.332 Uiso 1 1 calc GR
H24B H 1.4996 0.2428 0.0227 0.332 Uiso 1 1 calc GR
H24C H 1.5551 0.3540 0.0406 0.332 Uiso 1 1 calc GR

loop_
_atom_site_aniso_label
_atom_site_aniso_U_11
_atom_site_aniso_U_22
_atom_site_aniso_U_33
_atom_site_aniso_U_23
_atom_site_aniso_U_13
_atom_site_aniso_U_12
S7 0.0408(2) 0.0636(3) 0.0702(3) -0.0192(2) -0.02337(19) -0.00030(17)
S12 0.0456(3) 0.0798(3) 0.1012(4) -0.0415(3) -0.0027(2) -0.0163(2)
O16 0.0498(8) 0.1099(12) 0.0952(11) -0.0249(9) -0.0252(7) -0.0244(8)
O17 0.0826(10) 0.0690(8) 0.0931(10) -0.0297(7) -0.0507(8) 0.0230(7)
N8 0.0432(7) 0.0534(7) 0.0622(8) -0.0173(6) -0.0165(6) -0.0004(6)
O14 0.0915(13) 0.1055(13) 0.0888(12) 0.0047(10) -0.0257(10) 0.0317(10)
O15 0.0861(12) 0.0543(9) 0.167(2) -0.0116(10) -0.0084(12) -0.0084(8)
C25 0.0385(8) 0.0500(8) 0.0578(9) -0.0121(7) -0.0113(7) -0.0025(6)
N13 0.0546(10) 0.0655(10) 0.0781(11) 0.0003(8) 0.0046(8) 0.0065(8)
C10 0.0388(8) 0.0525(9) 0.0655(10) -0.0080(7) -0.0100(7) -0.0030(7)
C1 0.0517(10) 0.0644(10) 0.0615(10) -0.0112(8) -0.0241(8) -0.0041(8)
C11 0.0383(8) 0.0560(9) 0.0666(10) -0.0145(8) -0.0088(7) -0.0046(7)
C9 0.0380(8) 0.0502(8) 0.0645(10) -0.0157(7) -0.0128(7) -0.0054(6)
C19 0.0421(9) 0.0981(15) 0.0740(12) -0.0380(11) -0.0146(8) -0.0091(9)
C31 0.0414(9) 0.0699(11) 0.0656(11) -0.0100(9) -0.0069(8) 0.0015(8)
C30 0.0426(9) 0.0718(11) 0.0681(11) -0.0232(9) -0.0118(8) -0.0083(8)
C18 0.0510(12) 0.135(2) 0.0807(15) -0.0277(15) -0.0083(10) -0.0103(13)
C26 0.0515(10) 0.0667(11) 0.0875(13) -0.0327(10) -0.0114(9) -0.0043(8)
C29 0.0405(9) 0.0875(14) 0.0785(13) -0.0158(11) -0.0133(9) -0.0110(9)
C6 0.0635(12) 0.0870(14) 0.0739(13) -0.0082(11) -0.0209(10) -0.0219(11)
C32 0.0583(12) 0.0962(16) 0.0674(12) -0.0185(11) -0.0140(9) -0.0098(11)
C35 0.109(2) 0.119(2) 0.0817(18) 0.0150(17) -0.0164(16) -0.0060(19)
C20 0.0552(12) 0.1009(18) 0.0971(16) -0.0300(14) -0.0267(11) -0.0072(11)
C27 0.0612(13) 0.0854(15) 0.1061(18) -0.0483(14) -0.0026(12) 0.0047(11)
C28 0.0411(10) 0.0923(15) 0.0895(15) -0.0207(12) -0.0033(9) 0.0038(10)
C23 0.0477(13) 0.191(4) 0.0877(18) -0.034(2) -0.0094(12) 0.0045(17)
C2 0.0738(15) 0.131(2) 0.0962(17) -0.0542(17) -0.0290(13) -0.0102(15)
C21 0.0786(18) 0.117(2) 0.126(2) -0.0361(18) -0.0552(18) 0.0149(15)
C34 0.0899(19) 0.155(3) 0.0676(15) -0.0014(18) -0.0229(14) -0.0012(19)
C5 0.0601(14) 0.161(3) 0.0800(16) -0.0047(17) -0.0180(12) -0.0284(16)
C36 0.0885(17) 0.0820(15) 0.0812(16) -0.0011(12) -0.0066(13) -0.0044(13)
C33 0.0804(17) 0.143(3) 0.0821(17) -0.0354(17) -0.0228(13) -0.0133(16)
C22 0.0589(16) 0.179(4) 0.113(2) -0.059(2) -0.0381(16) 0.0323(19)
C3 0.096(2) 0.242(5) 0.111(2) -0.108(3) -0.0245(18) 0.002(3)
C4 0.0625(16) 0.238(5) 0.0866(18) -0.057(2) -0.0179(13) 0.005(2)
C24 0.089(3) 0.455(11) 0.123(3) -0.121(5) 0.008(2) -0.010(4)

loop_
_atom_type_symbol
_atom_type_description
_atom_type_scat_dispersion_real
_atom_type_scat_dispersion_imag
_atom_type_scat_source
C C 0.0181 0.0091 'International Tables Vol C Tables 4.2.6.8 and 6.1.1.4'
H H 0.0000 0.0000 'International Tables Vol C Tables 4.2.6.8 and 6.1.1.4'
N N 0.0311 0.0180 'International Tables Vol C Tables 4.2.6.8 and 6.1.1.4'
O O 0.0492 0.0322 'International Tables Vol C Tables 4.2.6.8 and 6.1.1.4'
S S 0.3331 0.5567 'International Tables Vol C Tables 4.2.6.8 and 6.1.1.4'

loop_
_geom_angle_atom_site_label_1
_geom_angle_atom_site_label_2
_geom_angle_atom_site_label_3
_geom_angle
O16 S7 O17 119.08(10)
O16 S7 N8 109.01(9)
O16 S7 C1 107.59(9)
O17 S7 N8 103.91(8)
O17 S7 C1 108.29(10)
N8 S7 C1 108.59(8)
C19 S12 C11 99.60(8)
C9 N8 S7 121.82(11)
C30 C25 C9 120.60(15)
C26 C25 C9 120.50(16)
C26 C25 C30 118.88(17)
O14 N13 C10 117.6(2)
O15 N13 O14 124.7(2)
O15 N13 C10 117.72(19)
N13 C10 C11 110.53(14)
N13 C10 C9 107.72(15)
C9 C10 C11 116.42(14)
C6 C1 S7 119.47(16)
C2 C1 S7 119.70(17)
C2 C1 C6 120.8(2)
C10 C11 S12 111.88(12)
C31 C11 S12 114.92(13)
C31 C11 C10 110.99(14)
N8 C9 C25 112.97(14)
N8 C9 C10 106.13(13)
C25 C9 C10 111.23(13)
C18 C19 S12 117.9(2)
C20 C19 S12 121.60(17)
C20 C19 C18 120.3(2)
C32 C31 C11 118.63(18)
C32 C31 C36 119.1(2)
C36 C31 C11 122.2(2)
C29 C30 C25 120.57(18)
C19 C18 C23 118.9(3)
C25 C26 C27 120.25(19)
C28 C29 C30 120.19(19)
C5 C6 C1 120.2(2)
C31 C32 C33 120.7(3)
C34 C35 C36 120.8(3)
C19 C20 C21 119.8(3)
C28 C27 C26 120.6(2)
C29 C28 C27 119.52(19)
C22 C23 C18 121.0(3)
C1 C2 C3 117.6(3)
C22 C21 C20 119.9(3)
C35 C34 C33 120.6(3)
C6 C5 C4 121.3(3)
C35 C36 C31 119.9(3)
C34 C33 C32 118.9(3)
C23 C22 C21 120.1(3)
C2 C3 C4 122.1(3)
C5 C4 C3 117.8(3)
C5 C4 C24 119.7(4)
C3 C4 C24 122.5(4)

loop_
_geom_bond_atom_site_label_1
_geom_bond_atom_site_label_2
_geom_bond_distance
S7 O16 1.4186(14)
S7 O17 1.4312(15)
S7 N8 1.6222(15)
S7 C1 1.748(2)
S12 C11 1.8261(18)
S12 C19 1.775(2)
N8 C9 1.466(2)
O14 N13 1.215(3)
O15 N13 1.206(3)
C25 C9 1.520(2)
C25 C30 1.388(2)
C25 C26 1.376(3)
N13 C10 1.507(2)
C10 C11 1.540(2)
C10 C9 1.537(3)
C1 C6 1.388(3)
C1 C2 1.373(3)
C11 C31 1.523(3)
C19 C18 1.384(3)
C19 C20 1.372(4)
C31 C32 1.371(3)
C31 C36 1.387(3)
C30 C29 1.378(3)
C18 C23 1.388(4)
C26 C27 1.382(3)
C29 C28 1.373(3)
C6 C5 1.357(4)
C32 C33 1.396(3)
C35 C34 1.354(5)
C35 C36 1.376(4)
C20 C21 1.394(4)
C27 C28 1.373(3)
C23 C22 1.362(5)
C2 C3 1.382(4)
C21 C22 1.371(5)
C34 C33 1.374(5)
C5 C4 1.364(5)
C3 C4 1.401(5)
C4 C24 1.523(5)
